data_4118562
loop_
_publ_author_name
'Alexandra Velian'
'Christopher C. Cummins'

_publ_section_title
;
 Facile Synthesis of Dibenzo-7\l3-phosphanorbornadiene Derivatives Using
 Magnesium Anthracene
;
_journal_name_full 'Journal of the American Chemical Society'
_journal_page_first 13978
_journal_page_last 13981
_journal_paper_doi 10.1021/ja306902j
_journal_volume 134
_journal_year 2012
_chemical_formula_sum 'C20 H28 N P Si2'
_chemical_formula_weight 369.58
_chemical_name_systematic
; 
 ? 
;
_space_group_IT_number 15
_symmetry_cell_setting monoclinic
_symmetry_space_group_name_Hall '-C 2yc'
_symmetry_space_group_name_H-M 'C 1 2/c 1'
_atom_sites_solution_hydrogens geom
_atom_sites_solution_primary direct
_atom_sites_solution_secondary difmap
_audit_creation_method SHELXL-97
_cell_angle_alpha 90.00
_cell_angle_beta 102.369(2)
_cell_angle_gamma 90.00
_cell_formula_units_Z 8
_cell_length_a 31.8780(16)
_cell_length_b 8.3988(4)
_cell_length_c 15.5370(7)
_cell_measurement_reflns_used 9909
_cell_measurement_temperature 100(2)
_cell_measurement_theta_max 69.45
_cell_measurement_theta_min 2.84
_cell_volume 4063.3(3)
_computing_cell_refinement 'SAINT 7.46A (Bruker-AXS, 2011)'
_computing_data_collection 'APEX2 v2011.4.0 (Bruker-AXS, 2011)'
_computing_data_reduction 'SAINT 7.46A (Bruker-AXS, 2011)'
_computing_molecular_graphics 'Bruker SHELXTL'
_computing_publication_material 'Bruker SHELXTL'
_computing_structure_refinement 'SHELXL-97 (Sheldrick, 2008)'
_computing_structure_solution 'SHELXS-97 (Sheldrick, 2008)'
_diffrn_ambient_temperature 100(2)
_diffrn_detector_area_resol_mean 8.3
_diffrn_measured_fraction_theta_full 0.981
_diffrn_measured_fraction_theta_max 0.981
_diffrn_measurement_device_type 'Bruker Smart APEX CCD'
_diffrn_measurement_method '\f and \w scans'
_diffrn_radiation_monochromator graphite
_diffrn_radiation_source 'fine-focus sealed tube'
_diffrn_radiation_type CuK\a
_diffrn_radiation_wavelength 1.54178
_diffrn_reflns_av_R_equivalents 0.0263
_diffrn_reflns_av_sigmaI/netI 0.0158
_diffrn_reflns_limit_h_max 36
_diffrn_reflns_limit_h_min -29
_diffrn_reflns_limit_k_max 10
_diffrn_reflns_limit_k_min -10
_diffrn_reflns_limit_l_max 18
_diffrn_reflns_limit_l_min -18
_diffrn_reflns_number 24781
_diffrn_reflns_theta_full 69.88
_diffrn_reflns_theta_max 69.88
_diffrn_reflns_theta_min 2.84
_exptl_absorpt_coefficient_mu 2.325
_exptl_absorpt_correction_T_max 0.7218
_exptl_absorpt_correction_T_min 0.6169
_exptl_absorpt_correction_type multi-scan
_exptl_absorpt_process_details 'SADABS (Sheldrick, 2009)'
_exptl_crystal_density_diffrn 1.208
_exptl_crystal_description block
_exptl_crystal_F_000 1584
_exptl_crystal_size_max 0.23
_exptl_crystal_size_mid 0.20
_exptl_crystal_size_min 0.15
_refine_diff_density_max 0.352
_refine_diff_density_min -0.254
_refine_diff_density_rms 0.047
_refine_ls_extinction_method none
_refine_ls_goodness_of_fit_ref 1.048
_refine_ls_hydrogen_treatment constr
_refine_ls_matrix_type full
_refine_ls_number_parameters 223
_refine_ls_number_reflns 3772
_refine_ls_number_restraints 0
_refine_ls_restrained_S_all 1.048
_refine_ls_R_factor_all 0.0300
_refine_ls_R_factor_gt 0.0285
_refine_ls_shift/su_max 0.001
_refine_ls_shift/su_mean 0.000
_refine_ls_structure_factor_coef Fsqd
_refine_ls_weighting_details 'calc w=1/[\s^2^(Fo^2^)+(0.0445P)^2^+4.3607P] where P=(Fo^2^+2Fc^2^)/3'
_refine_ls_weighting_scheme calc
_refine_ls_wR_factor_gt 0.0778
_refine_ls_wR_factor_ref 0.0792
_reflns_number_gt 3582
_reflns_number_total 3772
_reflns_threshold_expression >2sigma(I)
_cod_data_source_file ja306902j_si_003.cif
_cod_data_source_block d8_12006
_cod_database_code 4118562

loop_
_symmetry_equiv_pos_as_xyz
'x, y, z'
'-x, y, -z+1/2'
'x+1/2, y+1/2, z'
'-x+1/2, y+1/2, -z+1/2'
'-x, -y, -z'
'x, -y, z-1/2'
'-x+1/2, -y+1/2, -z'
'x+1/2, -y+1/2, z-1/2'

loop_
_atom_site_label
_atom_site_type_symbol
_atom_site_fract_x
_atom_site_fract_y
_atom_site_fract_z
_atom_site_U_iso_or_equiv
_atom_site_adp_type
_atom_site_occupancy
_atom_site_symmetry_multiplicity
_atom_site_calc_flag
_atom_site_refinement_flags
N1 N 0.15584(4) 0.23663(13) 0.72475(7) 0.0155(2) Uani 1 1 d .
Si1 Si 0.158305(12) 0.34305(4) 0.62696(2) 0.01608(11) Uani 1 1 d .
Si2 Si 0.191538(12) 0.27754(4) 0.82518(2) 0.01601(11) Uani 1 1 d .
P1 P 0.123168(10) 0.07313(4) 0.69488(2) 0.01405(10) Uani 1 1 d .
C1 C 0.16832(5) 0.42057(18) 0.89408(10) 0.0235(3) Uani 1 1 d .
H1A H 0.1633 0.5232 0.8636 0.035 Uiso 1 1 calc R
H1B H 0.1884 0.4351 0.9508 0.035 Uiso 1 1 calc R
H1C H 0.1411 0.3786 0.9040 0.035 Uiso 1 1 calc R
C2 C 0.20914(5) 0.09242(18) 0.88984(9) 0.0212(3) Uani 1 1 d .
H2A H 0.1858 0.0542 0.9167 0.032 Uiso 1 1 calc R
H2B H 0.2345 0.1158 0.9362 0.032 Uiso 1 1 calc R
H2C H 0.2163 0.0103 0.8505 0.032 Uiso 1 1 calc R
C3 C 0.24252(5) 0.36854(18) 0.80553(10) 0.0241(3) Uani 1 1 d .
H3A H 0.2525 0.3079 0.7599 0.036 Uiso 1 1 calc R
H3B H 0.2645 0.3661 0.8603 0.036 Uiso 1 1 calc R
H3C H 0.2371 0.4791 0.7861 0.036 Uiso 1 1 calc R
C4 C 0.10460(5) 0.34227(17) 0.54858(9) 0.0209(3) Uani 1 1 d .
H4A H 0.0950 0.2322 0.5364 0.031 Uiso 1 1 calc R
H4B H 0.1070 0.3944 0.4934 0.031 Uiso 1 1 calc R
H4C H 0.0837 0.3998 0.5750 0.031 Uiso 1 1 calc R
C5 C 0.17084(5) 0.55828(17) 0.65052(10) 0.0230(3) Uani 1 1 d .
H5A H 0.1580 0.5932 0.6993 0.035 Uiso 1 1 calc R
H5B H 0.1591 0.6216 0.5979 0.035 Uiso 1 1 calc R
H5C H 0.2020 0.5728 0.6667 0.035 Uiso 1 1 calc R
C6 C 0.19867(5) 0.24700(18) 0.57193(10) 0.0227(3) Uani 1 1 d .
H6A H 0.2276 0.2657 0.6072 0.034 Uiso 1 1 calc R
H6B H 0.1963 0.2928 0.5131 0.034 Uiso 1 1 calc R
H6C H 0.1932 0.1322 0.5668 0.034 Uiso 1 1 calc R
C101 C 0.01231(4) -0.09082(17) 0.63142(9) 0.0181(3) Uani 1 1 d .
H101 H -0.0075 -0.0184 0.5975 0.022 Uiso 1 1 calc R
C102 C 0.00514(5) -0.25448(18) 0.62482(9) 0.0208(3) Uani 1 1 d .
H102 H -0.0199 -0.2942 0.5863 0.025 Uiso 1 1 calc R
C103 C 0.03437(5) -0.36037(17) 0.67410(10) 0.0208(3) Uani 1 1 d .
H103 H 0.0292 -0.4716 0.6680 0.025 Uiso 1 1 calc R
C104 C 0.07107(5) -0.30571(17) 0.73225(9) 0.0186(3) Uani 1 1 d .
H104 H 0.0908 -0.3783 0.7662 0.022 Uiso 1 1 calc R
C105 C 0.07818(4) -0.14244(16) 0.73946(9) 0.0161(3) Uani 1 1 d .
C106 C 0.04901(4) -0.03598(16) 0.68865(9) 0.0159(3) Uani 1 1 d .
C107 C 0.06614(4) 0.13245(16) 0.70357(9) 0.0152(3) Uani 1 1 d .
H107 H 0.0517 0.2143 0.6606 0.018 Uiso 1 1 calc R
C108 C 0.11611(4) -0.05128(16) 0.79388(9) 0.0158(3) Uani 1 1 d .
H108 H 0.1414 -0.1165 0.8232 0.019 Uiso 1 1 calc R
C109 C 0.04991(4) 0.28883(16) 0.83856(9) 0.0175(3) Uani 1 1 d .
H109 H 0.0315 0.3635 0.8031 0.021 Uiso 1 1 calc R
C110 C 0.07034(4) 0.17216(16) 0.79996(9) 0.0155(3) Uani 1 1 d .
C111 C 0.09849(4) 0.06451(16) 0.85241(9) 0.0157(3) Uani 1 1 d .
C112 C 0.10494(4) 0.07038(17) 0.94341(9) 0.0182(3) Uani 1 1 d .
H112 H 0.1235 -0.0037 0.9789 0.022 Uiso 1 1 calc R
C113 C 0.08370(5) 0.18688(18) 0.98242(9) 0.0199(3) Uani 1 1 d .
H113 H 0.0878 0.1917 1.0448 0.024 Uiso 1 1 calc R
C114 C 0.05668(4) 0.29547(17) 0.93052(9) 0.0193(3) Uani 1 1 d .
H114 H 0.0427 0.3749 0.9576 0.023 Uiso 1 1 calc R

loop_
_atom_site_aniso_label
_atom_site_aniso_U_11
_atom_site_aniso_U_22
_atom_site_aniso_U_33
_atom_site_aniso_U_23
_atom_site_aniso_U_13
_atom_site_aniso_U_12
N1 0.0167(6) 0.0150(5) 0.0148(5) 0.0009(4) 0.0032(4) -0.0016(4)
Si1 0.0181(2) 0.01491(19) 0.01589(19) 0.00158(13) 0.00501(14) -0.00022(13)
Si2 0.0149(2) 0.01686(19) 0.01579(19) -0.00068(13) 0.00229(14) -0.00031(13)
P1 0.01503(18) 0.01359(17) 0.01394(17) -0.00019(12) 0.00402(13) -0.00040(12)
C1 0.0237(8) 0.0261(8) 0.0195(7) -0.0067(6) 0.0019(6) 0.0010(6)
C2 0.0167(7) 0.0245(7) 0.0214(7) 0.0037(6) 0.0017(5) 0.0008(5)
C3 0.0187(7) 0.0235(7) 0.0287(8) 0.0022(6) 0.0021(6) -0.0035(6)
C4 0.0235(7) 0.0201(7) 0.0184(7) 0.0041(5) 0.0030(6) 0.0010(6)
C5 0.0257(8) 0.0177(7) 0.0262(8) 0.0022(6) 0.0068(6) -0.0020(6)
C6 0.0252(8) 0.0234(7) 0.0217(7) 0.0024(6) 0.0100(6) 0.0027(6)
C101 0.0160(7) 0.0225(7) 0.0167(7) -0.0008(5) 0.0055(5) 0.0006(5)
C102 0.0177(7) 0.0253(7) 0.0204(7) -0.0051(6) 0.0065(5) -0.0059(6)
C103 0.0248(8) 0.0162(7) 0.0247(7) -0.0021(5) 0.0124(6) -0.0047(6)
C104 0.0198(7) 0.0166(7) 0.0217(7) 0.0024(5) 0.0095(5) 0.0011(5)
C105 0.0160(7) 0.0179(7) 0.0158(6) -0.0004(5) 0.0068(5) -0.0003(5)
C106 0.0167(7) 0.0173(7) 0.0156(6) -0.0010(5) 0.0077(5) 0.0002(5)
C107 0.0142(6) 0.0161(6) 0.0154(6) 0.0006(5) 0.0035(5) 0.0011(5)
C108 0.0155(6) 0.0153(6) 0.0165(6) 0.0027(5) 0.0033(5) 0.0006(5)
C109 0.0156(7) 0.0169(7) 0.0198(7) 0.0002(5) 0.0032(5) -0.0007(5)
C110 0.0147(6) 0.0161(6) 0.0159(6) 0.0005(5) 0.0037(5) -0.0031(5)
C111 0.0140(6) 0.0155(6) 0.0179(7) 0.0009(5) 0.0045(5) -0.0023(5)
C112 0.0162(7) 0.0205(7) 0.0174(7) 0.0028(5) 0.0024(5) -0.0025(5)
C113 0.0208(7) 0.0248(7) 0.0148(6) -0.0013(5) 0.0055(5) -0.0062(6)
C114 0.0185(7) 0.0202(7) 0.0205(7) -0.0047(5) 0.0072(5) -0.0029(5)

loop_
_atom_type_symbol
_atom_type_description
_atom_type_scat_dispersion_real
_atom_type_scat_dispersion_imag
_atom_type_scat_source
C C 0.0181 0.0091 'International Tables Vol C Tables 4.2.6.8 and 6.1.1.4'
H H 0.0000 0.0000 'International Tables Vol C Tables 4.2.6.8 and 6.1.1.4'
N N 0.0311 0.0180 'International Tables Vol C Tables 4.2.6.8 and 6.1.1.4'
Si Si 0.2541 0.3302 'International Tables Vol C Tables 4.2.6.8 and 6.1.1.4'
P P 0.2955 0.4335 'International Tables Vol C Tables 4.2.6.8 and 6.1.1.4'

loop_
_geom_angle_atom_site_label_1
_geom_angle_atom_site_label_2
_geom_angle_atom_site_label_3
_geom_angle
P1 N1 Si2 129.28(7)
P1 N1 Si1 107.74(6)
Si2 N1 Si1 121.44(7)
N1 Si1 C5 111.41(6)
N1 Si1 C6 109.50(6)
C5 Si1 C6 111.51(7)
N1 Si1 C4 110.57(6)
C5 Si1 C4 104.91(7)
C6 Si1 C4 108.83(7)
N1 Si2 C1 112.00(6)
N1 Si2 C2 112.15(6)
C1 Si2 C2 109.72(7)
N1 Si2 C3 110.69(6)
C1 Si2 C3 107.14(7)
C2 Si2 C3 104.77(7)
N1 P1 C108 112.75(6)
N1 P1 C107 107.52(6)
C108 P1 C107 78.97(6)
C106 C101 C102 118.49(13)
C103 C102 C101 120.64(13)
C102 C103 C104 121.05(13)
C105 C104 C103 118.47(13)
C104 C105 C106 120.38(13)
C104 C105 C108 129.49(13)
C106 C105 C108 110.05(12)
C101 C106 C105 120.96(13)
C101 C106 C107 129.36(13)
C105 C106 C107 109.55(12)
C110 C107 C106 108.05(11)
C110 C107 P1 104.05(9)
C106 C107 P1 93.59(8)
C111 C108 C105 107.59(11)
C111 C108 P1 104.72(9)
C105 C108 P1 92.54(8)
C110 C109 C114 119.15(13)
C109 C110 C111 120.41(13)
C109 C110 C107 129.49(12)
C111 C110 C107 110.05(12)
C112 C111 C110 120.39(13)
C112 C111 C108 129.84(12)
C110 C111 C108 109.69(12)
C111 C112 C113 119.14(13)
C114 C113 C112 120.35(13)
C113 C114 C109 120.51(13)

loop_
_geom_bond_atom_site_label_1
_geom_bond_atom_site_label_2
_geom_bond_distance
N1 P1 1.7259(12)
N1 Si2 1.7571(12)
N1 Si1 1.7789(12)
Si1 C5 1.8705(15)
Si1 C6 1.8733(15)
Si1 C4 1.8764(15)
Si2 C1 1.8644(15)
Si2 C2 1.8708(15)
Si2 C3 1.8793(15)
P1 C108 1.9122(14)
P1 C107 1.9175(14)
C101 C106 1.3876(19)
C101 C102 1.394(2)
C102 C103 1.393(2)
C103 C104 1.394(2)
C104 C105 1.390(2)
C105 C106 1.4045(19)
C105 C108 1.5249(18)
C106 C107 1.5161(19)
C107 C110 1.5120(18)
C108 C111 1.5191(19)
C109 C110 1.383(2)
C109 C114 1.400(2)
C110 C111 1.4047(19)
C111 C112 1.3853(19)
C112 C113 1.400(2)
C113 C114 1.388(2)
